data_4342707
loop_
_publ_author_name
'Nguyen, Alex L.'
'Bobadova-Parvanova, Petia'
'Hopfinger, Melissa'
'Fronczek, Frank R.'
'Smith, Kevin M.'
'Vicente, M Gra\,ca H'

_publ_section_title
;
 Synthesis and Reactivity of 4,4-Dialkoxy-BODIPYs: An Experimental and
 Computational Study.
;
_journal_issue 7
_journal_name_full 'Inorganic chemistry'
_journal_page_first 3228
_journal_page_last 3236
_journal_paper_doi 10.1021/ic502821m
_journal_volume 54
_journal_year 2015
_chemical_formula_moiety 'C21 H25 B N2 O2'
_chemical_formula_sum 'C21 H25 B N2 O2'
_chemical_formula_weight 348.24
_chemical_name_systematic
; 
 ? 
;
_space_group_IT_number 13
_symmetry_cell_setting monoclinic
_symmetry_space_group_name_Hall '-P 2yc'
_symmetry_space_group_name_H-M 'P 1 2/c 1'
_atom_sites_solution_hydrogens geom
_atom_sites_solution_primary direct
_atom_sites_solution_secondary difmap
_audit_creation_method SHELXL-97
_cell_angle_alpha 90
_cell_angle_beta 93.968(3)
_cell_angle_gamma 90
_cell_formula_units_Z 6
_cell_length_a 20.2592(14)
_cell_length_b 11.2886(8)
_cell_length_c 12.7820(8)
_cell_measurement_reflns_used 9960
_cell_measurement_temperature 100.0(5)
_cell_measurement_theta_max 67.98
_cell_measurement_theta_min 3.92
_cell_volume 2916.2(3)
_computing_cell_refinement 'Bruker SAINT'
_computing_data_collection 'Bruker APEX2'
_computing_data_reduction 'Bruker SAINT'
_computing_molecular_graphics 'ORTEP-3 for Windows (Farrugia, 2012)'
_computing_publication_material 'SHELXL-97 (Sheldrick, 2008)'
_computing_structure_refinement 'SHELXL-97 (Sheldrick, 2008)'
_computing_structure_solution 'SHELXS-97 (Sheldrick, 2008)'
_diffrn_ambient_temperature 100.0(5)
_diffrn_measured_fraction_theta_full 0.990
_diffrn_measured_fraction_theta_max 0.969
_diffrn_measurement_device_type 'Bruker Kappa APEX-II DUO'
_diffrn_measurement_method '\f and \w scans'
_diffrn_radiation_monochromator 'QUAZAR multilayer optics'
_diffrn_radiation_source 'I\mS microfocus'
_diffrn_radiation_type CuK\a
_diffrn_radiation_wavelength 1.54184
_diffrn_reflns_av_R_equivalents 0.0323
_diffrn_reflns_av_sigmaI/netI 0.0257
_diffrn_reflns_limit_h_max 20
_diffrn_reflns_limit_h_min -24
_diffrn_reflns_limit_k_max 13
_diffrn_reflns_limit_k_min -13
_diffrn_reflns_limit_l_max 14
_diffrn_reflns_limit_l_min -15
_diffrn_reflns_number 24457
_diffrn_reflns_theta_full 66.50
_diffrn_reflns_theta_max 68.81
_diffrn_reflns_theta_min 2.19
_exptl_absorpt_coefficient_mu 0.597
_exptl_absorpt_correction_T_max 0.9765
_exptl_absorpt_correction_T_min 0.8507
_exptl_absorpt_correction_type multi-scan
_exptl_absorpt_process_details 'SADABS (Sheldrick, 2004)'
_exptl_crystal_colour orange
_exptl_crystal_density_diffrn 1.190
_exptl_crystal_density_method 'not measured'
_exptl_crystal_description lath
_exptl_crystal_F_000 1116
_exptl_crystal_size_max 0.28
_exptl_crystal_size_mid 0.18
_exptl_crystal_size_min 0.04
_refine_diff_density_max 0.195
_refine_diff_density_min -0.190
_refine_diff_density_rms 0.038
_refine_ls_extinction_method none
_refine_ls_goodness_of_fit_ref 1.034
_refine_ls_hydrogen_treatment constr
_refine_ls_matrix_type full
_refine_ls_number_parameters 363
_refine_ls_number_reflns 5251
_refine_ls_number_restraints 0
_refine_ls_restrained_S_all 1.034
_refine_ls_R_factor_all 0.0520
_refine_ls_R_factor_gt 0.0401
_refine_ls_shift/su_max 0.001
_refine_ls_shift/su_mean 0.000
_refine_ls_structure_factor_coef Fsqd
_refine_ls_weighting_details 'calc w=1/[\s^2^(Fo^2^)+(0.0471P)^2^+1.1739P] where P=(Fo^2^+2Fc^2^)/3'
_refine_ls_weighting_scheme calc
_refine_ls_wR_factor_gt 0.0986
_refine_ls_wR_factor_ref 0.1053
_reflns_number_gt 4321
_reflns_number_total 5251
_reflns_threshold_expression I>2\s(I)
_cod_data_source_file ic502821m_si_002.cif
_cod_data_source_block 1a
_cod_depositor_comments
;
The following automatic conversions were performed:

'_symmetry_cell_setting' value 'Monoclinic' changed to 'monoclinic'
according to
/usr/data/users/saulius/crontab/automatic-downloads/rss-feeds/ACS/lib/dictionaries/cif_core.dic
dictionary named 'cif_core.dic' version 2.4.2 from 2011-04-26.

Automatic conversion script
Id: cif_fix_values 3105 2015-03-04 15:46:00Z robertas 

 Adding full bibliography for 4342707--4342712.cif.
;
_cod_original_sg_symbol_Hall '-P 2yc  '
_cod_original_sg_symbol_H-M 'P 2/c  '
_cod_database_code 4342707

loop_
_symmetry_equiv_pos_as_xyz
'x, y, z'
'-x, y, -z+1/2'
'-x, -y, -z'
'x, -y, z-1/2'

loop_
_atom_site_label
_atom_site_type_symbol
_atom_site_fract_x
_atom_site_fract_y
_atom_site_fract_z
_atom_site_U_iso_or_equiv
_atom_site_adp_type
_atom_site_occupancy
_atom_site_symmetry_multiplicity
_atom_site_calc_flag
_atom_site_refinement_flags
O1 O 0.87357(5) 0.89606(9) 0.60883(8) 0.0274(3) Uani 1 1 d .
O2 O 0.80055(5) 0.88544(9) 0.46314(8) 0.0263(2) Uani 1 1 d .
N1 N 0.78994(6) 0.73491(11) 0.60391(9) 0.0203(3) Uani 1 1 d .
N2 N 0.88348(6) 0.72429(11) 0.48803(9) 0.0225(3) Uani 1 1 d .
C1 C 0.74457(7) 0.77545(13) 0.66722(11) 0.0226(3) Uani 1 1 d .
C2 C 0.71324(7) 0.67902(14) 0.71142(11) 0.0231(3) Uani 1 1 d .
H2 H 0.6792 0.6841 0.7588 0.028 Uiso 1 1 calc R
C3 C 0.73961(7) 0.57552(13) 0.67537(10) 0.0209(3) Uani 1 1 d .
C4 C 0.78867(7) 0.61122(13) 0.60639(10) 0.0190(3) Uani 1 1 d .
C5 C 0.83034(7) 0.54582(13) 0.54568(10) 0.0191(3) Uani 1 1 d .
C6 C 0.87637(7) 0.60100(13) 0.48543(11) 0.0202(3) Uani 1 1 d .
C7 C 0.92377(7) 0.55413(14) 0.41844(11) 0.0241(3) Uani 1 1 d .
C8 C 0.95785(7) 0.65052(15) 0.38434(11) 0.0282(4) Uani 1 1 d .
H8 H 0.9930 0.6476 0.3388 0.034 Uiso 1 1 calc R
C9 C 0.93258(7) 0.75362(15) 0.42735(12) 0.0277(4) Uani 1 1 d .
C10 C 0.73272(8) 0.90389(14) 0.68533(12) 0.0303(4) Uani 1 1 d .
H10A H 0.7689 0.9362 0.7316 0.045 Uiso 1 1 calc R
H10B H 0.6908 0.9140 0.7182 0.045 Uiso 1 1 calc R
H10C H 0.7306 0.9460 0.6181 0.045 Uiso 1 1 calc R
C11 C 0.72030(8) 0.45344(14) 0.70732(12) 0.0276(4) Uani 1 1 d .
H11A H 0.7552 0.4202 0.7556 0.041 Uiso 1 1 calc R
H11B H 0.7143 0.4030 0.6450 0.041 Uiso 1 1 calc R
H11C H 0.6788 0.4572 0.7422 0.041 Uiso 1 1 calc R
C12 C 0.93540(8) 0.42881(15) 0.38651(12) 0.0314(4) Uani 1 1 d .
H12A H 0.8988 0.4025 0.3379 0.047 Uiso 1 1 calc R
H12B H 0.9380 0.3779 0.4488 0.047 Uiso 1 1 calc R
H12C H 0.9770 0.4239 0.3519 0.047 Uiso 1 1 calc R
C13 C 0.95421(9) 0.87806(16) 0.41188(14) 0.0402(4) Uani 1 1 d .
H13A H 0.9155 0.9276 0.3928 0.060 Uiso 1 1 calc R
H13B H 0.9847 0.8808 0.3556 0.060 Uiso 1 1 calc R
H13C H 0.9767 0.9077 0.4770 0.060 Uiso 1 1 calc R
C14 C 0.82657(7) 0.41402(13) 0.54589(10) 0.0203(3) Uani 1 1 d .
C15 C 0.86053(7) 0.34936(14) 0.62487(11) 0.0242(3) Uani 1 1 d .
H15 H 0.8845 0.3893 0.6808 0.029 Uiso 1 1 calc R
C16 C 0.85942(8) 0.22697(15) 0.62211(13) 0.0314(4) Uani 1 1 d .
H16 H 0.8833 0.1831 0.6757 0.038 Uiso 1 1 calc R
C17 C 0.82387(9) 0.16788(15) 0.54186(13) 0.0367(4) Uani 1 1 d .
H17 H 0.8236 0.0838 0.5398 0.044 Uiso 1 1 calc R
C18 C 0.78881(9) 0.23238(15) 0.46482(13) 0.0365(4) Uani 1 1 d .
H18 H 0.7634 0.1923 0.4105 0.044 Uiso 1 1 calc R
C19 C 0.79032(8) 0.35489(14) 0.46613(12) 0.0285(4) Uani 1 1 d .
H19 H 0.7665 0.3985 0.4123 0.034 Uiso 1 1 calc R
C20 C 0.91202(9) 0.84814(16) 0.69484(13) 0.0378(4) Uani 1 1 d .
H20A H 0.8830 0.8089 0.7424 0.057 Uiso 1 1 calc R
H20B H 0.9365 0.9119 0.7324 0.057 Uiso 1 1 calc R
H20C H 0.9433 0.7903 0.6696 0.057 Uiso 1 1 calc R
C21 C 0.76870(8) 0.82455(15) 0.37711(12) 0.0290(4) Uani 1 1 d .
H21A H 0.8020 0.7945 0.3317 0.044 Uiso 1 1 calc R
H21B H 0.7388 0.8789 0.3371 0.044 Uiso 1 1 calc R
H21C H 0.7432 0.7581 0.4029 0.044 Uiso 1 1 calc R
B1 B 0.83702(8) 0.81586(15) 0.54063(13) 0.0230(4) Uani 1 1 d .
O3 O 0.54144(5) 0.89864(9) 1.19242(8) 0.0255(2) Uani 1 1 d .
N3 N 0.54223(6) 0.73784(11) 1.32526(9) 0.0202(3) Uani 1 1 d .
C22 C 0.58677(7) 0.77315(13) 1.40172(11) 0.0229(3) Uani 1 1 d .
C23 C 0.61489(7) 0.67317(14) 1.45218(11) 0.0233(3) Uani 1 1 d .
H23 H 0.6482 0.6742 1.5083 0.028 Uiso 1 1 calc R
C24 C 0.58632(7) 0.57314(13) 1.40714(10) 0.0199(3) Uani 1 1 d .
C25 C 0.54049(7) 0.61418(12) 1.32515(10) 0.0182(3) Uani 1 1 d .
C26 C 0.5000 0.55366(18) 1.2500 0.0181(4) Uani 1 2 d S
C27 C 0.60023(8) 0.90024(14) 1.42661(13) 0.0318(4) Uani 1 1 d .
H27A H 0.6074 0.9434 1.3618 0.048 Uiso 1 1 calc R
H27B H 0.6398 0.9065 1.4748 0.048 Uiso 1 1 calc R
H27C H 0.5623 0.9344 1.4596 0.048 Uiso 1 1 calc R
C28 C 0.60076(8) 0.44902(14) 1.44335(11) 0.0262(3) Uani 1 1 d .
H28A H 0.6413 0.4483 1.4899 0.039 Uiso 1 1 calc R
H28B H 0.6067 0.3983 1.3825 0.039 Uiso 1 1 calc R
H28C H 0.5638 0.4193 1.4813 0.039 Uiso 1 1 calc R
C29 C 0.5000 0.42201(18) 1.2500 0.0182(4) Uani 1 2 d S
C30 C 0.46169(7) 0.36002(13) 1.31738(11) 0.0245(3) Uani 1 1 d .
H30 H 0.4354 0.4017 1.3639 0.029 Uiso 1 1 calc R
C31 C 0.46186(8) 0.23707(14) 1.31676(12) 0.0287(4) Uani 1 1 d .
H31 H 0.4354 0.1949 1.3628 0.034 Uiso 1 1 calc R
C32 C 0.5000 0.1755(2) 1.2500 0.0291(5) Uani 1 2 d S
H32 H 0.5000 0.0914 1.2500 0.035 Uiso 1 2 calc SR
C33 C 0.58603(9) 0.84249(15) 1.12838(14) 0.0353(4) Uani 1 1 d .
H33A H 0.6125 0.7845 1.1701 0.053 Uiso 1 1 calc R
H33B H 0.6153 0.9019 1.1003 0.053 Uiso 1 1 calc R
H33C H 0.5612 0.8020 1.0703 0.053 Uiso 1 1 calc R
B2 B 0.5000 0.8239(2) 1.2500 0.0218(5) Uani 1 2 d S

loop_
_atom_site_aniso_label
_atom_site_aniso_U_11
_atom_site_aniso_U_22
_atom_site_aniso_U_33
_atom_site_aniso_U_23
_atom_site_aniso_U_13
_atom_site_aniso_U_12
O1 0.0344(6) 0.0195(6) 0.0274(5) -0.0022(4) -0.0040(5) -0.0027(5)
O2 0.0354(6) 0.0198(5) 0.0233(5) 0.0014(4) -0.0010(5) -0.0022(5)
N1 0.0251(6) 0.0174(6) 0.0184(6) -0.0007(5) 0.0005(5) 0.0015(5)
N2 0.0251(6) 0.0202(7) 0.0224(6) -0.0007(5) 0.0031(5) -0.0042(5)
C1 0.0256(7) 0.0239(8) 0.0178(7) -0.0025(6) -0.0009(6) 0.0038(6)
C2 0.0228(7) 0.0291(9) 0.0175(7) -0.0002(6) 0.0032(6) 0.0027(6)
C3 0.0212(7) 0.0245(8) 0.0164(7) 0.0021(6) -0.0019(6) -0.0001(6)
C4 0.0226(7) 0.0158(7) 0.0180(7) -0.0002(6) -0.0018(6) -0.0005(6)
C5 0.0210(7) 0.0194(8) 0.0161(6) -0.0006(6) -0.0040(6) -0.0001(6)
C6 0.0230(7) 0.0181(8) 0.0191(7) -0.0010(6) -0.0007(6) -0.0002(6)
C7 0.0246(7) 0.0291(9) 0.0183(7) -0.0004(6) -0.0004(6) 0.0023(6)
C8 0.0238(8) 0.0417(10) 0.0198(7) -0.0014(7) 0.0058(6) -0.0023(7)
C9 0.0262(8) 0.0332(9) 0.0237(7) 0.0017(7) 0.0024(6) -0.0064(7)
C10 0.0377(9) 0.0260(9) 0.0275(8) -0.0034(7) 0.0040(7) 0.0072(7)
C11 0.0280(8) 0.0281(9) 0.0274(8) 0.0053(7) 0.0064(7) -0.0022(7)
C12 0.0356(9) 0.0334(9) 0.0260(8) -0.0039(7) 0.0075(7) 0.0080(7)
C13 0.0451(10) 0.0366(10) 0.0402(10) 0.0016(8) 0.0113(8) -0.0172(8)
C14 0.0228(7) 0.0196(8) 0.0190(7) -0.0003(6) 0.0046(6) 0.0015(6)
C15 0.0255(8) 0.0254(8) 0.0218(7) 0.0015(6) 0.0027(6) 0.0039(6)
C16 0.0371(9) 0.0263(9) 0.0317(8) 0.0101(7) 0.0092(7) 0.0104(7)
C17 0.0554(11) 0.0165(8) 0.0397(9) 0.0002(7) 0.0144(9) 0.0009(8)
C18 0.0548(11) 0.0224(9) 0.0319(9) -0.0066(7) 0.0005(8) -0.0068(8)
C19 0.0385(9) 0.0229(8) 0.0234(7) -0.0007(6) -0.0036(7) -0.0003(7)
C20 0.0409(10) 0.0332(10) 0.0370(9) -0.0065(8) -0.0134(8) 0.0000(8)
C21 0.0323(8) 0.0311(9) 0.0233(7) 0.0020(7) -0.0008(7) -0.0033(7)
B1 0.0292(9) 0.0167(8) 0.0231(8) 0.0001(7) 0.0023(7) -0.0023(7)
O3 0.0332(6) 0.0171(5) 0.0266(5) 0.0017(4) 0.0044(5) -0.0015(4)
N3 0.0239(6) 0.0175(6) 0.0194(6) -0.0010(5) 0.0016(5) -0.0019(5)
C22 0.0258(7) 0.0235(8) 0.0196(7) -0.0024(6) 0.0021(6) -0.0050(6)
C23 0.0228(7) 0.0293(9) 0.0177(7) 0.0008(6) 0.0002(6) -0.0016(6)
C24 0.0199(7) 0.0233(8) 0.0170(7) 0.0010(6) 0.0049(6) 0.0014(6)
C25 0.0215(7) 0.0146(7) 0.0191(7) 0.0015(5) 0.0053(6) -0.0016(6)
C26 0.0187(9) 0.0189(11) 0.0173(9) 0.000 0.0062(8) 0.000
C27 0.0402(9) 0.0252(9) 0.0292(8) -0.0047(7) -0.0035(7) -0.0085(7)
C28 0.0296(8) 0.0260(9) 0.0226(7) 0.0021(6) -0.0006(6) 0.0055(7)
C29 0.0191(9) 0.0168(10) 0.0185(9) 0.000 0.0000(8) 0.000
C30 0.0279(8) 0.0212(8) 0.0252(7) 0.0001(6) 0.0083(7) 0.0007(6)
C31 0.0341(8) 0.0204(8) 0.0326(8) 0.0058(7) 0.0086(7) -0.0053(7)
C32 0.0357(12) 0.0170(11) 0.0347(12) 0.000 0.0025(10) 0.000
C33 0.0410(10) 0.0283(9) 0.0383(9) 0.0038(7) 0.0155(8) -0.0021(8)
B2 0.0291(12) 0.0138(12) 0.0222(11) 0.000 -0.0002(10) 0.000

loop_
_atom_type_symbol
_atom_type_description
_atom_type_scat_dispersion_real
_atom_type_scat_dispersion_imag
_atom_type_scat_source
C C 0.0181 0.0091 'International Tables Vol C Tables 4.2.6.8 and 6.1.1.4'
H H 0.0000 0.0000 'International Tables Vol C Tables 4.2.6.8 and 6.1.1.4'
B B 0.0090 0.0039 'International Tables Vol C Tables 4.2.6.8 and 6.1.1.4'
N N 0.0311 0.0180 'International Tables Vol C Tables 4.2.6.8 and 6.1.1.4'
O O 0.0492 0.0322 'International Tables Vol C Tables 4.2.6.8 and 6.1.1.4'

loop_
_geom_angle_atom_site_label_1
_geom_angle_atom_site_label_2
_geom_angle_atom_site_label_3
_geom_angle
_geom_angle_site_symmetry_1
_geom_angle_site_symmetry_3
C20 O1 B1 117.90(12) . .
C21 O2 B1 117.25(12) . .
C1 N1 C4 108.16(12) . .
C1 N1 B1 124.85(13) . .
C4 N1 B1 126.97(12) . .
C9 N2 C6 108.08(12) . .
C9 N2 B1 124.81(13) . .
C6 N2 B1 126.71(12) . .
N1 C1 C2 109.03(13) . .
N1 C1 C10 123.24(14) . .
C2 C1 C10 127.72(13) . .
C3 C2 C1 109.12(13) . .
C3 C2 H2 125.4 . .
C1 C2 H2 125.4 . .
C2 C3 C4 105.62(13) . .
C2 C3 C11 125.09(13) . .
C4 C3 C11 129.26(13) . .
C5 C4 N1 120.19(12) . .
C5 C4 C3 131.73(14) . .
N1 C4 C3 108.06(12) . .
C6 C5 C4 121.54(13) . .
C6 C5 C14 118.86(12) . .
C4 C5 C14 119.60(12) . .
C5 C6 N2 120.13(13) . .
C5 C6 C7 131.78(14) . .
N2 C6 C7 108.04(12) . .
C8 C7 C6 105.63(13) . .
C8 C7 C12 124.73(14) . .
C6 C7 C12 129.62(14) . .
C7 C8 C9 109.16(13) . .
C7 C8 H8 125.4 . .
C9 C8 H8 125.4 . .
N2 C9 C8 109.10(14) . .
N2 C9 C13 123.05(15) . .
C8 C9 C13 127.86(14) . .
C1 C10 H10A 109.5 . .
C1 C10 H10B 109.5 . .
H10A C10 H10B 109.5 . .
C1 C10 H10C 109.5 . .
H10A C10 H10C 109.5 . .
H10B C10 H10C 109.5 . .
C3 C11 H11A 109.5 . .
C3 C11 H11B 109.5 . .
H11A C11 H11B 109.5 . .
C3 C11 H11C 109.5 . .
H11A C11 H11C 109.5 . .
H11B C11 H11C 109.5 . .
C7 C12 H12A 109.5 . .
C7 C12 H12B 109.5 . .
H12A C12 H12B 109.5 . .
C7 C12 H12C 109.5 . .
H12A C12 H12C 109.5 . .
H12B C12 H12C 109.5 . .
C9 C13 H13A 109.5 . .
C9 C13 H13B 109.5 . .
H13A C13 H13B 109.5 . .
C9 C13 H13C 109.5 . .
H13A C13 H13C 109.5 . .
H13B C13 H13C 109.5 . .
C19 C14 C15 119.48(14) . .
C19 C14 C5 120.28(13) . .
C15 C14 C5 120.22(13) . .
C16 C15 C14 120.03(15) . .
C16 C15 H15 120.0 . .
C14 C15 H15 120.0 . .
C15 C16 C17 120.50(15) . .
C15 C16 H16 119.7 . .
C17 C16 H16 119.7 . .
C18 C17 C16 119.36(15) . .
C18 C17 H17 120.3 . .
C16 C17 H17 120.3 . .
C17 C18 C19 120.56(16) . .
C17 C18 H18 119.7 . .
C19 C18 H18 119.7 . .
C18 C19 C14 120.04(15) . .
C18 C19 H19 120.0 . .
C14 C19 H19 120.0 . .
O1 C20 H20A 109.5 . .
O1 C20 H20B 109.5 . .
H20A C20 H20B 109.5 . .
O1 C20 H20C 109.5 . .
H20A C20 H20C 109.5 . .
H20B C20 H20C 109.5 . .
O2 C21 H21A 109.5 . .
O2 C21 H21B 109.5 . .
H21A C21 H21B 109.5 . .
O2 C21 H21C 109.5 . .
H21A C21 H21C 109.5 . .
H21B C21 H21C 109.5 . .
O1 B1 O2 107.22(13) . .
O1 B1 N2 112.07(12) . .
O2 B1 N2 111.07(12) . .
O1 B1 N1 111.06(12) . .
O2 B1 N1 111.75(12) . .
N2 B1 N1 103.74(12) . .
C33 O3 B2 117.14(12) . .
C22 N3 C25 108.23(12) . .
C22 N3 B2 124.70(13) . .
C25 N3 B2 127.07(12) . .
N3 C22 C23 109.09(13) . .
N3 C22 C27 122.98(14) . .
C23 C22 C27 127.91(13) . .
C24 C23 C22 108.80(13) . .
C24 C23 H23 125.6 . .
C22 C23 H23 125.6 . .
C23 C24 C25 105.90(13) . .
C23 C24 C28 124.78(13) . .
C25 C24 C28 129.28(13) . .
N3 C25 C26 120.19(13) . .
N3 C25 C24 107.96(12) . .
C26 C25 C24 131.80(14) . .
C25 C26 C25 121.48(19) 2_657 .
C25 C26 C29 119.26(9) 2_657 .
C25 C26 C29 119.26(9) . .
C22 C27 H27A 109.5 . .
C22 C27 H27B 109.5 . .
H27A C27 H27B 109.5 . .
C22 C27 H27C 109.5 . .
H27A C27 H27C 109.5 . .
H27B C27 H27C 109.5 . .
C24 C28 H28A 109.5 . .
C24 C28 H28B 109.5 . .
H28A C28 H28B 109.5 . .
C24 C28 H28C 109.5 . .
H28A C28 H28C 109.5 . .
H28B C28 H28C 109.5 . .
C30 C29 C30 119.44(19) 2_657 .
C30 C29 C26 120.28(10) 2_657 .
C30 C29 C26 120.28(10) . .
C29 C30 C31 119.93(14) . .
C29 C30 H30 120.0 . .
C31 C30 H30 120.0 . .
C32 C31 C30 120.62(15) . .
C32 C31 H31 119.7 . .
C30 C31 H31 119.7 . .
C31 C32 C31 119.4(2) . 2_657
C31 C32 H32 120.3 . .
C31 C32 H32 120.3 2_657 .
O3 C33 H33A 109.5 . .
O3 C33 H33B 109.5 . .
H33A C33 H33B 109.5 . .
O3 C33 H33C 109.5 . .
H33A C33 H33C 109.5 . .
H33B C33 H33C 109.5 . .
O3 B2 O3 107.69(17) 2_657 .
O3 B2 N3 111.37(6) 2_657 2_657
O3 B2 N3 111.26(6) . 2_657
O3 B2 N3 111.26(6) 2_657 .
O3 B2 N3 111.37(6) . .
N3 B2 N3 103.92(16) 2_657 .

loop_
_geom_bond_atom_site_label_1
_geom_bond_atom_site_label_2
_geom_bond_distance
_geom_bond_site_symmetry_2
O1 C20 1.4104(19) .
O1 B1 1.4278(19) .
O2 C21 1.4142(18) .
O2 B1 1.429(2) .
N1 C1 1.3461(18) .
N1 C4 1.3969(18) .
N1 B1 1.583(2) .
N2 C9 1.3446(19) .
N2 C6 1.3993(19) .
N2 B1 1.579(2) .
C1 C2 1.399(2) .
C1 C10 1.490(2) .
C2 C3 1.377(2) .
C2 H2 0.9500 .
C3 C4 1.431(2) .
C3 C11 1.497(2) .
C4 C5 1.3966(19) .
C5 C6 1.396(2) .
C5 C14 1.490(2) .
C6 C7 1.431(2) .
C7 C8 1.376(2) .
C7 C12 1.496(2) .
C8 C9 1.399(2) .
C8 H8 0.9500 .
C9 C13 1.489(2) .
C10 H10A 0.9800 .
C10 H10B 0.9800 .
C10 H10C 0.9800 .
C11 H11A 0.9800 .
C11 H11B 0.9800 .
C11 H11C 0.9800 .
C12 H12A 0.9800 .
C12 H12B 0.9800 .
C12 H12C 0.9800 .
C13 H13A 0.9800 .
C13 H13B 0.9800 .
C13 H13C 0.9800 .
C14 C19 1.386(2) .
C14 C15 1.389(2) .
C15 C16 1.382(2) .
C15 H15 0.9500 .
C16 C17 1.383(2) .
C16 H16 0.9500 .
C17 C18 1.381(2) .
C17 H17 0.9500 .
C18 C19 1.383(2) .
C18 H18 0.9500 .
C19 H19 0.9500 .
C20 H20A 0.9800 .
C20 H20B 0.9800 .
C20 H20C 0.9800 .
C21 H21A 0.9800 .
C21 H21B 0.9800 .
C21 H21C 0.9800 .
O3 C33 1.4108(19) .
O3 B2 1.4293(17) .
N3 C22 1.3439(18) .
N3 C25 1.3964(18) .
N3 B2 1.5774(18) .
C22 C23 1.401(2) .
C22 C27 1.491(2) .
C23 C24 1.377(2) .
C23 H23 0.9500 .
C24 C25 1.428(2) .
C24 C28 1.498(2) .
C25 C26 1.3976(17) .
C26 C25 1.3975(17) 2_657
C26 C29 1.486(3) .
C27 H27A 0.9800 .
C27 H27B 0.9800 .
C27 H27C 0.9800 .
C28 H28A 0.9800 .
C28 H28B 0.9800 .
C28 H28C 0.9800 .
C29 C30 1.3879(18) 2_657
C29 C30 1.3879(18) .
C30 C31 1.388(2) .
C30 H30 0.9500 .
C31 C32 1.3782(19) .
C31 H31 0.9500 .
C32 C31 1.3782(19) 2_657
C32 H32 0.9500 .
C33 H33A 0.9800 .
C33 H33B 0.9800 .
C33 H33C 0.9800 .
B2 O3 1.4293(17) 2_657
B2 N3 1.5774(18) 2_657

loop_
_geom_torsion_atom_site_label_1
_geom_torsion_atom_site_label_2
_geom_torsion_atom_site_label_3
_geom_torsion_atom_site_label_4
_geom_torsion
_geom_torsion_site_symmetry_1
_geom_torsion_site_symmetry_4
C4 N1 C1 C2 -0.09(16) . .
B1 N1 C1 C2 -178.82(12) . .
C4 N1 C1 C10 179.04(13) . .
B1 N1 C1 C10 0.3(2) . .
N1 C1 C2 C3 0.17(16) . .
C10 C1 C2 C3 -178.91(14) . .
C1 C2 C3 C4 -0.18(15) . .
C1 C2 C3 C11 178.13(13) . .
C1 N1 C4 C5 178.80(12) . .
B1 N1 C4 C5 -2.5(2) . .
C1 N1 C4 C3 -0.02(15) . .
B1 N1 C4 C3 178.67(12) . .
C2 C3 C4 C5 -178.51(14) . .
C11 C3 C4 C5 3.3(3) . .
C2 C3 C4 N1 0.13(15) . .
C11 C3 C4 N1 -178.09(13) . .
N1 C4 C5 C6 3.3(2) . .
C3 C4 C5 C6 -178.24(14) . .
N1 C4 C5 C14 -177.61(12) . .
C3 C4 C5 C14 0.9(2) . .
C4 C5 C6 N2 2.5(2) . .
C14 C5 C6 N2 -176.60(12) . .
C4 C5 C6 C7 179.69(14) . .
C14 C5 C6 C7 0.6(2) . .
C9 N2 C6 C5 177.28(13) . .
B1 N2 C6 C5 -9.7(2) . .
C9 N2 C6 C7 -0.49(16) . .
B1 N2 C6 C7 172.49(12) . .
C5 C6 C7 C8 -176.83(15) . .
N2 C6 C7 C8 0.59(16) . .
C5 C6 C7 C12 4.7(3) . .
N2 C6 C7 C12 -177.91(14) . .
C6 C7 C8 C9 -0.47(16) . .
C12 C7 C8 C9 178.12(14) . .
C6 N2 C9 C8 0.20(16) . .
B1 N2 C9 C8 -172.95(13) . .
C6 N2 C9 C13 -179.74(14) . .
B1 N2 C9 C13 7.1(2) . .
C7 C8 C9 N2 0.18(17) . .
C7 C8 C9 C13 -179.88(16) . .
C6 C5 C14 C19 -82.86(18) . .
C4 C5 C14 C19 97.99(16) . .
C6 C5 C14 C15 95.78(16) . .
C4 C5 C14 C15 -83.37(17) . .
C19 C14 C15 C16 1.7(2) . .
C5 C14 C15 C16 -176.97(13) . .
C14 C15 C16 C17 -0.9(2) . .
C15 C16 C17 C18 -0.7(2) . .
C16 C17 C18 C19 1.5(3) . .
C17 C18 C19 C14 -0.8(3) . .
C15 C14 C19 C18 -0.8(2) . .
C5 C14 C19 C18 177.82(15) . .
C20 O1 B1 O2 177.77(13) . .
C20 O1 B1 N2 -60.10(17) . .
C20 O1 B1 N1 55.42(17) . .
C21 O2 B1 O1 170.24(12) . .
C21 O2 B1 N2 47.49(17) . .
C21 O2 B1 N1 -67.83(16) . .
C9 N2 B1 O1 -59.02(18) . .
C6 N2 B1 O1 129.11(14) . .
C9 N2 B1 O2 60.89(18) . .
C6 N2 B1 O2 -110.98(15) . .
C9 N2 B1 N1 -178.91(13) . .
C6 N2 B1 N1 9.22(18) . .
C1 N1 B1 O1 54.83(18) . .
C4 N1 B1 O1 -123.66(14) . .
C1 N1 B1 O2 -64.86(18) . .
C4 N1 B1 O2 116.65(15) . .
C1 N1 B1 N2 175.40(12) . .
C4 N1 B1 N2 -3.09(18) . .
C25 N3 C22 C23 0.27(16) . .
B2 N3 C22 C23 -179.75(10) . .
C25 N3 C22 C27 -178.15(13) . .
B2 N3 C22 C27 1.8(2) . .
N3 C22 C23 C24 -1.03(16) . .
C27 C22 C23 C24 177.29(14) . .
C22 C23 C24 C25 1.33(15) . .
C22 C23 C24 C28 -176.60(13) . .
C22 N3 C25 C26 -177.33(10) . .
B2 N3 C25 C26 2.69(18) . .
C22 N3 C25 C24 0.56(15) . .
B2 N3 C25 C24 -179.42(9) . .
C23 C24 C25 N3 -1.16(15) . .
C28 C24 C25 N3 176.64(13) . .
C23 C24 C25 C26 176.39(12) . .
C28 C24 C25 C26 -5.8(2) . .
N3 C25 C26 C25 -1.27(8) . 2_657
C24 C25 C26 C25 -178.58(16) . 2_657
N3 C25 C26 C29 178.73(8) . .
C24 C25 C26 C29 1.42(16) . .
C25 C26 C29 C30 82.40(9) 2_657 2_657
C25 C26 C29 C30 -97.60(9) . 2_657
C25 C26 C29 C30 -97.60(9) 2_657 .
C25 C26 C29 C30 82.40(9) . .
C30 C29 C30 C31 -0.13(11) 2_657 .
C26 C29 C30 C31 179.87(11) . .
C29 C30 C31 C32 0.3(2) . .
C30 C31 C32 C31 -0.13(11) . 2_657
C33 O3 B2 O3 -179.12(13) . 2_657
C33 O3 B2 N3 -56.81(15) . 2_657
C33 O3 B2 N3 58.63(15) . .
C22 N3 B2 O3 -61.37(16) . 2_657
C25 N3 B2 O3 118.60(15) . 2_657
C22 N3 B2 O3 58.80(16) . .
C25 N3 B2 O3 -121.23(15) . .
C22 N3 B2 N3 178.67(14) . 2_657
C25 N3 B2 N3 -1.35(9) . 2_657
